data_7222558
loop_
_publ_author_name
'Meier, S.F.'
'Schleid, T.'

_publ_section_title
;
 Oxotellurate(IV) der Lanthanide: II. Die isotype Reihe M2 Te5 O13 (M = Dy
 - Lu)
;
_journal_name_full
;
Zeitschrift fuer Naturforschung, Teil B. Anorganische Chemie, Organische 
Chemie (42,1987-)
;
_journal_page_first 720
_journal_page_last 726
_journal_volume 60
_journal_year 2005
_chemical_formula_sum 'O13 Te5 Yb2'
_chemical_name_systematic 'Yb2 O13 Te5'
_space_group_IT_number 2
_symmetry_space_group_name_Hall '-P 1'
_symmetry_space_group_name_H-M 'P -1'
_cell_angle_alpha 88.745
_cell_angle_beta 86.713
_cell_angle_gamma 74.876
_cell_formula_units_Z 2
_cell_length_a 6.8804
_cell_length_b 8.6001
_cell_length_c 10.5205
_cell_volume 599.954
_citation_journal_id_ASTM ZNBSEN
_cod_data_source_file Meier_ZNBSEN_2005_1363.cif
_cod_data_source_block O13Te5Yb2
_cod_original_cell_volume 599.9542
_cod_database_code 7222558

loop_
_symmetry_equiv_pos_as_xyz
x,y,z
-x,-y,-z

loop_
_atom_site_label
_atom_site_type_symbol
_atom_site_fract_x
_atom_site_fract_y
_atom_site_fract_z
_atom_site_occupancy
_atom_site_U_iso_or_equiv
Te3 Te+4 0.27552 0.39259 0.48478 1 0.0
O13 O-2 0.066 0.0173 0.6878 1 0.0
Te5 Te+4 0.70942 0.12066 0.02487 1 0.0
Yb1 Yb+3 0.44744 0.47206 0.82012 1 0.0
O12 O-2 0.6646 0.2606 0.2323 1 0.0
Te1 Te+4 0.43786 0.90485 0.30144 1 0.0
O11 O-2 0.0579 0.8224 0.0394 1 0.0
O1 O-2 0.328 0.2231 0.7787 1 0.0
O7 O-2 0.3465 0.9859 0.1231 1 0.0
Te4 Te+4 0.84165 0.19514 0.3633 1 0.0
O10 O-2 0.1257 0.4933 0.8945 1 0.0
O4 O-2 0.3126 0.7374 0.2876 1 0.0
O3 O-2 0.234 0.4973 0.1871 1 0.0
O9 O-2 0.4616 0.1915 0.5187 1 0.0
Te2 Te+4 0.12319 0.34915 0.10978 1 0.0
Yb2 Yb+3 0.00079 0.26052 0.76012 1 0.0
O8 O-2 0.0457 0.3492 0.5654 1 0.0
O5 O-2 0.6608 0.4904 0.3828 1 0.0
O6 O-2 0.0638 0.2649 0.2798 1 0.0
O2 O-2 0.5341 0.3289 -0.0001 1 0.0
